data_4343473
loop_
_publ_author_name
'W\"achtler, Erik'
'Priv\'er, Steven H'
'Wagler, J\"org'
'Heine, Thomas'
'Zhechkov, Lyuben'
'Bennett, Martin A.'
'Bhargava, Suresh K.'

_publ_contact_author
;
 W\"achtler, Erik 
 Institut f\"ur Anorganische Chemie  
 Technische Universit\"at Bergakademie Freiberg
 Leipziger Str. 29 
 09596 Freiberg 
 Bundesrepublik Deutschland
;
_publ_section_title
;
 Metallophilic Contacts in 2-C6F4PPh2 Bridged Heterobinuclear Complexes: A
 Crystallographic and Computational Study.
;
_journal_issue 14
_journal_name_full 'Inorganic chemistry'
_journal_page_first 6947
_journal_page_last 6957
_journal_paper_doi 10.1021/acs.inorgchem.5b00939
_journal_volume 54
_journal_year 2015
_chemical_formula_moiety 'C39 H29 Au Cl F8 P3 Pd, 0.5 (C6 H6)'
_chemical_formula_sum 'C42 H32 Au Cl F8 P3 Pd'
_chemical_formula_weight 1120.40
_chemical_name_systematic
; 
 ? 
;
_space_group_IT_number 14
_symmetry_cell_setting monoclinic
_symmetry_space_group_name_Hall '-P 2yn'
_symmetry_space_group_name_H-M 'P 1 21/n 1'
_atom_sites_solution_hydrogens geom
_atom_sites_solution_primary direct
_atom_sites_solution_secondary difmap
_audit_creation_method SHELXL-97
_cell_angle_alpha 90.00
_cell_angle_beta 91.4440(10)
_cell_angle_gamma 90.00
_cell_formula_units_Z 4
_cell_length_a 14.6768(5)
_cell_length_b 14.8208(5)
_cell_length_c 18.3838(7)
_cell_measurement_reflns_used 9684
_cell_measurement_temperature 150(2)
_cell_measurement_theta_max 40.14
_cell_measurement_theta_min 2.78
_cell_volume 3997.6(2)
_computing_cell_refinement 'Bruker SAINT'
_computing_data_collection 'Bruker APEX2'
_computing_data_reduction 'Bruker SAINT'
_computing_molecular_graphics 'Bruker SHELXTL'
_computing_publication_material 'Bruker SHELXTL'
_computing_structure_refinement 'SHELXL-97 (Sheldrick, 2008)'
_computing_structure_solution 'SHELXS-97 (Sheldrick, 2008)'
_diffrn_ambient_temperature 150(2)
_diffrn_measured_fraction_theta_full 0.999
_diffrn_measured_fraction_theta_max 0.999
_diffrn_measurement_device_type 'Bruker APEX-II CCD'
_diffrn_measurement_method 'phi and omega scans'
_diffrn_radiation_monochromator graphite
_diffrn_radiation_source 'fine-focus sealed tube'
_diffrn_radiation_type MoK\a
_diffrn_radiation_wavelength 0.71073
_diffrn_reflns_av_R_equivalents 0.0260
_diffrn_reflns_av_sigmaI/netI 0.0232
_diffrn_reflns_limit_h_max 18
_diffrn_reflns_limit_h_min -24
_diffrn_reflns_limit_k_max 22
_diffrn_reflns_limit_k_min -25
_diffrn_reflns_limit_l_max 26
_diffrn_reflns_limit_l_min -31
_diffrn_reflns_number 86076
_diffrn_reflns_theta_full 37.00
_diffrn_reflns_theta_max 37.00
_diffrn_reflns_theta_min 1.77
_exptl_absorpt_coefficient_mu 4.371
_exptl_absorpt_correction_T_max 0.9963
_exptl_absorpt_correction_T_min 0.8526
_exptl_absorpt_correction_type numerical
_exptl_absorpt_process_details SADABS
_exptl_crystal_colour colorless
_exptl_crystal_density_diffrn 1.862
_exptl_crystal_density_method 'not measured'
_exptl_crystal_description prism
_exptl_crystal_F_000 2172
_exptl_crystal_size_max 0.25
_exptl_crystal_size_mid 0.19
_exptl_crystal_size_min 0.13
_refine_diff_density_max 0.896
_refine_diff_density_min -0.806
_refine_diff_density_rms 0.090
_refine_ls_extinction_method none
_refine_ls_goodness_of_fit_ref 1.051
_refine_ls_hydrogen_treatment constr
_refine_ls_matrix_type full
_refine_ls_number_parameters 508
_refine_ls_number_reflns 20291
_refine_ls_number_restraints 0
_refine_ls_restrained_S_all 1.051
_refine_ls_R_factor_all 0.0266
_refine_ls_R_factor_gt 0.0185
_refine_ls_shift/su_max 0.007
_refine_ls_shift/su_mean 0.000
_refine_ls_structure_factor_coef Fsqd
_refine_ls_weighting_details 'calc w=1/[\s^2^(Fo^2^)+(0.0155P)^2^+0.9977P] where P=(Fo^2^+2Fc^2^)/3'
_refine_ls_weighting_scheme calc
_refine_ls_wR_factor_gt 0.0391
_refine_ls_wR_factor_ref 0.0406
_reflns_number_gt 17524
_reflns_number_total 20291
_reflns_threshold_expression >2sigma(I)
_cod_data_source_file ic5b00939_si_002.cif
_cod_data_source_block 24
_cod_depositor_comments
;
The following automatic conversions were performed:

'_symmetry_cell_setting' value 'Monoclinic' changed to 'monoclinic'
according to
/usr/data/users/saulius/crontab/automatic-downloads/rss-feeds/ACS/lib/dictionaries/cif_core.dic
dictionary named 'cif_core.dic' version 2.4.2 from 2011-04-26.

'_exptl_absorpt_correction_type' value 'NUMERICAL' changed to
'numerical' according to
/usr/data/users/saulius/crontab/automatic-downloads/rss-feeds/ACS/lib/dictionaries/cif_core.dic
dictionary named 'cif_core.dic' version 2.4.2 from 2011-04-26.

Automatic conversion script
Id: cif_fix_values 3271 2015-04-21 07:52:19Z andrius 

 Adding full bibliography for 4343462--4343474.cif.
;
_cod_original_sg_symbol_Hall '-P 2yn  '
_cod_original_sg_symbol_H-M 'P2(1)/n  '
_cod_database_code 4343473

loop_
_symmetry_equiv_pos_as_xyz
'x, y, z'
'-x+1/2, y+1/2, -z+1/2'
'-x, -y, -z'
'x-1/2, -y-1/2, z-1/2'

loop_
_atom_site_label
_atom_site_type_symbol
_atom_site_fract_x
_atom_site_fract_y
_atom_site_fract_z
_atom_site_U_iso_or_equiv
_atom_site_adp_type
_atom_site_occupancy
_atom_site_symmetry_multiplicity
_atom_site_calc_flag
_atom_site_refinement_flags
Pd1 Pd 0.198465(6) 0.224366(6) 0.807137(4) 0.01239(2) Uani 1 1 d .
Au1 Au 0.061913(3) 0.302337(3) 0.890289(2) 0.01396(1) Uani 1 1 d .
Cl1 Cl 0.18723(2) 0.10023(2) 0.889476(17) 0.02205(6) Uani 1 1 d .
P1 P 0.17060(2) 0.35780(2) 0.970686(16) 0.01520(5) Uani 1 1 d .
P2 P -0.04624(2) 0.23276(2) 0.817922(16) 0.01294(5) Uani 1 1 d .
P3 P 0.21332(2) 0.33701(2) 0.727556(17) 0.01782(6) Uani 1 1 d .
F1 F 0.34220(6) 0.35752(6) 1.06566(4) 0.02439(16) Uani 1 1 d .
F2 F 0.51181(6) 0.31003(7) 1.03078(6) 0.0351(2) Uani 1 1 d .
F3 F 0.54412(6) 0.24010(8) 0.89701(6) 0.0362(2) Uani 1 1 d .
F4 F 0.40695(6) 0.20955(6) 0.80226(5) 0.02775(18) Uani 1 1 d .
F5 F -0.14053(5) 0.09708(6) 0.72351(5) 0.02401(16) Uani 1 1 d .
F6 F -0.06815(6) -0.02095(6) 0.62871(5) 0.03074(19) Uani 1 1 d .
F7 F 0.11265(7) -0.01720(6) 0.60482(5) 0.0333(2) Uani 1 1 d .
F8 F 0.22263(6) 0.09991(6) 0.67498(5) 0.02693(17) Uani 1 1 d .
C1 C 0.29728(8) 0.27559(8) 0.87906(6) 0.01526(19) Uani 1 1 d .
C2 C 0.28318(8) 0.31572(8) 0.94785(6) 0.01545(19) Uani 1 1 d .
C3 C 0.35531(9) 0.32398(9) 0.99803(7) 0.0185(2) Uani 1 1 d .
C4 C 0.44292(9) 0.29955(9) 0.98179(8) 0.0229(2) Uani 1 1 d .
C5 C 0.45906(9) 0.26388(10) 0.91401(8) 0.0237(3) Uani 1 1 d .
C6 C 0.38668(9) 0.25116(9) 0.86573(7) 0.0198(2) Uani 1 1 d .
C7 C 0.14150(9) 0.31578(9) 1.06027(7) 0.0203(2) Uani 1 1 d .
C8 C 0.14035(12) 0.37038(12) 1.12161(8) 0.0333(3) Uani 1 1 d .
H8 H 0.1608 0.4311 1.1191 0.040 Uiso 1 1 calc R
C9 C 0.10904(14) 0.33588(15) 1.18694(9) 0.0423(4) Uani 1 1 d .
H9 H 0.1094 0.3730 1.2291 0.051 Uiso 1 1 calc R
C10 C 0.07771(12) 0.24874(14) 1.19092(9) 0.0389(4) Uani 1 1 d .
H10 H 0.0558 0.2260 1.2355 0.047 Uiso 1 1 calc R
C11 C 0.07803(12) 0.19394(12) 1.12988(9) 0.0337(3) Uani 1 1 d .
H11 H 0.0562 0.1337 1.1326 0.040 Uiso 1 1 calc R
C12 C 0.11023(10) 0.22701(10) 1.06469(8) 0.0259(3) Uani 1 1 d .
H12 H 0.1110 0.1892 1.0230 0.031 Uiso 1 1 calc R
C13 C 0.17472(9) 0.48044(8) 0.97584(7) 0.0179(2) Uani 1 1 d .
C14 C 0.24787(10) 0.52911(9) 1.00602(7) 0.0230(2) Uani 1 1 d .
H14 H 0.2994 0.4980 1.0257 0.028 Uiso 1 1 calc R
C15 C 0.24567(11) 0.62294(10) 1.00736(8) 0.0272(3) Uani 1 1 d .
H15 H 0.2958 0.6555 1.0278 0.033 Uiso 1 1 calc R
C16 C 0.17100(11) 0.66900(10) 0.97908(8) 0.0269(3) Uani 1 1 d .
H16 H 0.1694 0.7330 0.9808 0.032 Uiso 1 1 calc R
C17 C 0.09844(11) 0.62169(10) 0.94825(9) 0.0292(3) Uani 1 1 d .
H17 H 0.0474 0.6533 0.9283 0.035 Uiso 1 1 calc R
C18 C 0.10017(10) 0.52792(10) 0.94649(8) 0.0249(3) Uani 1 1 d .
H18 H 0.0502 0.4958 0.9252 0.030 Uiso 1 1 calc R
C19 C 0.10109(8) 0.16048(8) 0.74233(6) 0.01439(19) Uani 1 1 d .
C20 C 0.00603(8) 0.15878(8) 0.75279(6) 0.01455(19) Uani 1 1 d .
C21 C -0.04945(8) 0.09809(8) 0.71407(7) 0.0173(2) Uani 1 1 d .
C22 C -0.01432(9) 0.03829(8) 0.66502(7) 0.0206(2) Uani 1 1 d .
C23 C 0.07788(10) 0.04075(8) 0.65276(7) 0.0207(2) Uani 1 1 d .
C24 C 0.13275(9) 0.10133(8) 0.69039(7) 0.0179(2) Uani 1 1 d .
C25 C -0.12133(8) 0.30949(8) 0.76914(6) 0.01539(19) Uani 1 1 d .
C26 C -0.14125(10) 0.30345(9) 0.69478(7) 0.0212(2) Uani 1 1 d .
H26 H -0.1133 0.2582 0.6663 0.025 Uiso 1 1 calc R
C27 C -0.20230(10) 0.36396(11) 0.66249(8) 0.0274(3) Uani 1 1 d .
H27 H -0.2156 0.3601 0.6117 0.033 Uiso 1 1 calc R
C28 C -0.24387(10) 0.42968(10) 0.70343(9) 0.0288(3) Uani 1 1 d .
H28 H -0.2857 0.4705 0.6809 0.035 Uiso 1 1 calc R
C29 C -0.22432(11) 0.43581(10) 0.77732(9) 0.0301(3) Uani 1 1 d .
H29 H -0.2535 0.4803 0.8057 0.036 Uiso 1 1 calc R
C30 C -0.16214(10) 0.37691(9) 0.80988(8) 0.0247(3) Uani 1 1 d .
H30 H -0.1473 0.3826 0.8603 0.030 Uiso 1 1 calc R
C31 C -0.11830(8) 0.16304(8) 0.87413(6) 0.01541(19) Uani 1 1 d .
C32 C -0.07358(9) 0.10364(10) 0.92201(8) 0.0251(3) Uani 1 1 d .
H32 H -0.0091 0.0986 0.9219 0.030 Uiso 1 1 calc R
C33 C -0.12363(10) 0.05196(11) 0.96972(9) 0.0296(3) Uani 1 1 d .
H33 H -0.0932 0.0112 1.0020 0.036 Uiso 1 1 calc R
C34 C -0.21751(10) 0.05940(10) 0.97059(8) 0.0247(3) Uani 1 1 d .
H34 H -0.2513 0.0245 1.0038 0.030 Uiso 1 1 calc R
C35 C -0.26232(9) 0.11783(9) 0.92292(8) 0.0232(2) Uani 1 1 d .
H35 H -0.3268 0.1227 0.9233 0.028 Uiso 1 1 calc R
C36 C -0.21273(9) 0.16954(9) 0.87435(7) 0.0192(2) Uani 1 1 d .
H36 H -0.2435 0.2092 0.8414 0.023 Uiso 1 1 calc R
C37 C 0.15995(13) 0.44145(10) 0.75489(9) 0.0338(3) Uani 1 1 d .
H37A H 0.1739 0.4890 0.7199 0.051 Uiso 1 1 calc R
H37B H 0.1833 0.4589 0.8033 0.051 Uiso 1 1 calc R
H37C H 0.0938 0.4330 0.7563 0.051 Uiso 1 1 calc R
C38 C 0.16536(13) 0.31857(11) 0.63695(8) 0.0314(3) Uani 1 1 d .
H38A H 0.0995 0.3091 0.6398 0.047 Uiso 1 1 calc R
H38B H 0.1935 0.2652 0.6155 0.047 Uiso 1 1 calc R
H38C H 0.1772 0.3714 0.6066 0.047 Uiso 1 1 calc R
C39 C 0.32964(11) 0.36971(13) 0.70953(10) 0.0384(4) Uani 1 1 d .
H39A H 0.3293 0.4209 0.6758 0.058 Uiso 1 1 calc R
H39B H 0.3618 0.3188 0.6878 0.058 Uiso 1 1 calc R
H39C H 0.3607 0.3871 0.7552 0.058 Uiso 1 1 calc R
C40 C 0.45301(13) 0.03144(12) -0.06126(12) 0.0435(4) Uani 1 1 d .
H40 H 0.4208 0.0526 -0.1033 0.052 Uiso 1 1 calc R
C41 C 0.42933(12) 0.06058(12) 0.00689(12) 0.0426(4) Uani 1 1 d .
H41 H 0.3809 0.1025 0.0119 0.051 Uiso 1 1 calc R
C42 C 0.47566(14) 0.02914(13) 0.06777(13) 0.0466(5) Uani 1 1 d .
H42 H 0.4586 0.0491 0.1146 0.056 Uiso 1 1 calc R

loop_
_atom_site_aniso_label
_atom_site_aniso_U_11
_atom_site_aniso_U_22
_atom_site_aniso_U_33
_atom_site_aniso_U_23
_atom_site_aniso_U_13
_atom_site_aniso_U_12
Pd1 0.01142(3) 0.01314(3) 0.01262(3) 0.00092(3) 0.00043(3) 0.00023(3)
Au1 0.01186(2) 0.01606(2) 0.01390(2) -0.00179(1) -0.00054(1) -0.00044(1)
Cl1 0.02545(15) 0.01827(12) 0.02233(13) 0.00744(10) -0.00165(11) -0.00159(11)
P1 0.01321(12) 0.01820(13) 0.01412(12) -0.00132(10) -0.00089(10) -0.00096(10)
P2 0.01197(12) 0.01316(12) 0.01367(11) -0.00030(9) -0.00033(9) -0.00019(9)
P3 0.02006(14) 0.01721(13) 0.01625(13) 0.00353(10) 0.00135(11) -0.00131(11)
F1 0.0250(4) 0.0302(4) 0.0175(3) -0.0016(3) -0.0068(3) -0.0009(3)
F2 0.0200(4) 0.0473(6) 0.0371(5) -0.0028(4) -0.0159(4) 0.0030(4)
F3 0.0134(4) 0.0504(6) 0.0446(5) -0.0032(5) -0.0015(4) 0.0081(4)
F4 0.0197(4) 0.0386(5) 0.0251(4) -0.0057(3) 0.0037(3) 0.0062(3)
F5 0.0157(3) 0.0276(4) 0.0288(4) -0.0080(3) 0.0002(3) -0.0062(3)
F6 0.0316(5) 0.0254(4) 0.0350(4) -0.0157(4) -0.0036(4) -0.0065(4)
F7 0.0359(5) 0.0282(4) 0.0363(5) -0.0190(4) 0.0076(4) 0.0019(4)
F8 0.0181(4) 0.0314(4) 0.0315(4) -0.0090(3) 0.0059(3) 0.0037(3)
C1 0.0128(4) 0.0170(5) 0.0159(4) 0.0025(4) -0.0002(4) 0.0000(4)
C2 0.0138(5) 0.0167(5) 0.0158(4) 0.0019(4) -0.0016(4) -0.0010(4)
C3 0.0183(5) 0.0191(5) 0.0180(5) 0.0025(4) -0.0047(4) -0.0011(4)
C4 0.0163(5) 0.0250(6) 0.0270(6) 0.0022(5) -0.0086(5) 0.0004(5)
C5 0.0125(5) 0.0278(6) 0.0308(6) 0.0024(5) -0.0012(5) 0.0034(5)
C6 0.0162(5) 0.0221(5) 0.0210(5) 0.0007(4) 0.0010(4) 0.0011(4)
C7 0.0166(5) 0.0285(6) 0.0158(5) 0.0003(4) 0.0003(4) -0.0005(5)
C8 0.0381(8) 0.0424(9) 0.0195(6) -0.0068(6) 0.0037(6) -0.0093(7)
C9 0.0459(10) 0.0623(12) 0.0192(6) -0.0043(7) 0.0087(7) -0.0035(9)
C10 0.0321(8) 0.0586(11) 0.0265(7) 0.0135(7) 0.0108(6) 0.0049(8)
C11 0.0303(8) 0.0377(8) 0.0333(8) 0.0135(6) 0.0081(6) 0.0027(6)
C12 0.0265(7) 0.0270(6) 0.0244(6) 0.0043(5) 0.0022(5) 0.0018(5)
C13 0.0175(5) 0.0185(5) 0.0177(5) -0.0022(4) 0.0007(4) 0.0003(4)
C14 0.0221(6) 0.0218(6) 0.0249(6) -0.0018(5) -0.0042(5) -0.0016(5)
C15 0.0299(7) 0.0228(6) 0.0287(7) -0.0043(5) -0.0025(6) -0.0053(5)
C16 0.0321(7) 0.0185(6) 0.0305(7) -0.0035(5) 0.0060(6) 0.0002(5)
C17 0.0252(7) 0.0229(6) 0.0395(8) -0.0010(6) 0.0006(6) 0.0061(5)
C18 0.0193(6) 0.0227(6) 0.0325(7) -0.0026(5) -0.0028(5) 0.0010(5)
C19 0.0143(5) 0.0130(4) 0.0159(4) 0.0001(4) 0.0003(4) 0.0007(4)
C20 0.0147(5) 0.0140(5) 0.0149(4) -0.0008(4) -0.0004(4) -0.0004(4)
C21 0.0167(5) 0.0167(5) 0.0185(5) -0.0014(4) -0.0007(4) -0.0018(4)
C22 0.0242(6) 0.0162(5) 0.0212(5) -0.0046(4) -0.0026(5) -0.0025(4)
C23 0.0255(6) 0.0162(5) 0.0205(5) -0.0045(4) 0.0017(5) 0.0031(4)
C24 0.0167(5) 0.0180(5) 0.0190(5) -0.0015(4) 0.0014(4) 0.0028(4)
C25 0.0142(5) 0.0155(5) 0.0164(5) 0.0013(4) -0.0013(4) -0.0005(4)
C26 0.0223(6) 0.0251(6) 0.0163(5) 0.0010(4) -0.0006(4) 0.0013(5)
C27 0.0251(6) 0.0357(8) 0.0211(6) 0.0084(5) -0.0055(5) 0.0017(6)
C28 0.0256(7) 0.0250(6) 0.0352(7) 0.0089(6) -0.0088(6) 0.0034(5)
C29 0.0310(7) 0.0231(6) 0.0357(7) -0.0042(5) -0.0088(6) 0.0110(6)
C30 0.0284(7) 0.0210(6) 0.0242(6) -0.0045(5) -0.0068(5) 0.0085(5)
C31 0.0142(5) 0.0153(5) 0.0167(5) 0.0007(4) 0.0004(4) -0.0004(4)
C32 0.0162(5) 0.0274(6) 0.0317(7) 0.0125(5) -0.0009(5) 0.0013(5)
C33 0.0246(7) 0.0315(7) 0.0328(7) 0.0176(6) 0.0002(6) -0.0005(6)
C34 0.0239(6) 0.0253(6) 0.0252(6) 0.0057(5) 0.0056(5) -0.0045(5)
C35 0.0161(5) 0.0231(6) 0.0307(6) 0.0031(5) 0.0048(5) -0.0012(5)
C36 0.0159(5) 0.0195(5) 0.0223(5) 0.0035(4) 0.0005(4) -0.0002(4)
C37 0.0537(10) 0.0188(6) 0.0294(7) 0.0032(5) 0.0071(7) 0.0056(6)
C38 0.0476(10) 0.0293(7) 0.0172(6) 0.0047(5) -0.0041(6) -0.0021(7)
C39 0.0268(7) 0.0439(9) 0.0446(9) 0.0216(8) 0.0040(7) -0.0090(7)
C40 0.0378(9) 0.0304(8) 0.0624(12) -0.0025(8) 0.0024(9) -0.0025(7)
C41 0.0286(8) 0.0272(8) 0.0725(13) -0.0046(8) 0.0085(9) -0.0005(6)
C42 0.0424(10) 0.0352(9) 0.0627(13) -0.0089(9) 0.0125(10) -0.0016(8)

loop_
_atom_type_symbol
_atom_type_description
_atom_type_scat_dispersion_real
_atom_type_scat_dispersion_imag
_atom_type_scat_source
C C 0.0033 0.0016 'International Tables Vol C Tables 4.2.6.8 and 6.1.1.4'
H H 0.0000 0.0000 'International Tables Vol C Tables 4.2.6.8 and 6.1.1.4'
F F 0.0171 0.0103 'International Tables Vol C Tables 4.2.6.8 and 6.1.1.4'
P P 0.1023 0.0942 'International Tables Vol C Tables 4.2.6.8 and 6.1.1.4'
Cl Cl 0.1484 0.1585 'International Tables Vol C Tables 4.2.6.8 and 6.1.1.4'
Pd Pd -0.9988 1.0072 'International Tables Vol C Tables 4.2.6.8 and 6.1.1.4'
Au Au -2.0133 8.8022 'International Tables Vol C Tables 4.2.6.8 and 6.1.1.4'

loop_
_exptl_crystal_face_index_h
_exptl_crystal_face_index_k
_exptl_crystal_face_index_l
_exptl_crystal_face_perp_dist
-1.00 1.00 1.00 0.0650
1.00 -1.00 -1.00 0.0600
1.00 1.00 -1.00 0.0530
-1.00 -1.00 1.00 0.0780
-1.00 0.00 -1.00 0.1080
1.00 0.00 1.00 0.1010

loop_
_geom_angle_atom_site_label_1
_geom_angle_atom_site_label_2
_geom_angle_atom_site_label_3
_geom_angle
_geom_angle_site_symmetry_1
_geom_angle_site_symmetry_3
C19 Pd1 C1 173.67(4) . .
C19 Pd1 P3 92.43(3) . .
C1 Pd1 P3 93.75(3) . .
C19 Pd1 Cl1 87.40(3) . .
C1 Pd1 Cl1 86.37(3) . .
P3 Pd1 Cl1 177.558(13) . .
C19 Pd1 Au1 90.56(3) . .
C1 Pd1 Au1 89.97(3) . .
P3 Pd1 Au1 97.589(9) . .
Cl1 Pd1 Au1 84.849(9) . .
P2 Au1 P1 173.608(11) . .
P2 Au1 Pd1 89.553(8) . .
P1 Au1 Pd1 90.227(9) . .
C13 P1 C7 107.61(6) . .
C13 P1 C2 108.91(6) . .
C7 P1 C2 108.99(6) . .
C13 P1 Au1 114.32(4) . .
C7 P1 Au1 106.52(4) . .
C2 P1 Au1 110.33(4) . .
C25 P2 C20 108.46(5) . .
C25 P2 C31 106.47(6) . .
C20 P2 C31 107.10(5) . .
C25 P2 Au1 114.22(4) . .
C20 P2 Au1 110.99(4) . .
C31 P2 Au1 109.27(4) . .
C37 P3 C38 102.90(8) . .
C37 P3 C39 103.77(9) . .
C38 P3 C39 102.59(9) . .
C37 P3 Pd1 114.01(5) . .
C38 P3 Pd1 116.56(5) . .
C39 P3 Pd1 115.29(6) . .
C6 C1 C2 115.25(11) . .
C6 C1 Pd1 116.05(9) . .
C2 C1 Pd1 127.21(9) . .
C3 C2 C1 120.17(11) . .
C3 C2 P1 119.70(9) . .
C1 C2 P1 120.13(9) . .
F1 C3 C4 116.74(11) . .
F1 C3 C2 121.09(11) . .
C4 C3 C2 122.17(12) . .
F2 C4 C3 120.99(13) . .
F2 C4 C5 120.35(13) . .
C3 C4 C5 118.65(12) . .
F3 C5 C4 119.54(12) . .
F3 C5 C6 121.34(13) . .
C4 C5 C6 119.10(12) . .
F4 C6 C5 115.62(11) . .
F4 C6 C1 119.86(11) . .
C5 C6 C1 124.50(12) . .
C8 C7 C12 119.41(13) . .
C8 C7 P1 122.89(11) . .
C12 C7 P1 117.37(10) . .
C7 C8 C9 119.81(16) . .
C7 C8 H8 120.1 . .
C9 C8 H8 120.1 . .
C10 C9 C8 120.59(16) . .
C10 C9 H9 119.7 . .
C8 C9 H9 119.7 . .
C9 C10 C11 120.01(15) . .
C9 C10 H10 120.0 . .
C11 C10 H10 120.0 . .
C10 C11 C12 120.02(16) . .
C10 C11 H11 120.0 . .
C12 C11 H11 120.0 . .
C11 C12 C7 120.15(15) . .
C11 C12 H12 119.9 . .
C7 C12 H12 119.9 . .
C14 C13 C18 118.67(12) . .
C14 C13 P1 124.08(10) . .
C18 C13 P1 117.25(10) . .
C15 C14 C13 120.35(13) . .
C15 C14 H14 119.8 . .
C13 C14 H14 119.8 . .
C16 C15 C14 120.39(14) . .
C16 C15 H15 119.8 . .
C14 C15 H15 119.8 . .
C15 C16 C17 119.90(13) . .
C15 C16 H16 120.0 . .
C17 C16 H16 120.0 . .
C16 C17 C18 120.10(14) . .
C16 C17 H17 120.0 . .
C18 C17 H17 120.0 . .
C17 C18 C13 120.58(13) . .
C17 C18 H18 119.7 . .
C13 C18 H18 119.7 . .
C24 C19 C20 115.60(11) . .
C24 C19 Pd1 116.62(9) . .
C20 C19 Pd1 126.89(8) . .
C21 C20 C19 120.46(11) . .
C21 C20 P2 118.46(9) . .
C19 C20 P2 121.06(9) . .
F5 C21 C22 117.74(11) . .
F5 C21 C20 120.48(11) . .
C22 C21 C20 121.77(12) . .
F6 C22 C21 121.38(12) . .
F6 C22 C23 120.15(11) . .
C21 C22 C23 118.47(12) . .
F7 C23 C22 118.84(12) . .
F7 C23 C24 121.28(12) . .
C22 C23 C24 119.88(11) . .
F8 C24 C23 116.33(11) . .
F8 C24 C19 119.92(11) . .
C23 C24 C19 123.75(12) . .
C30 C25 C26 119.40(11) . .
C30 C25 P2 116.73(9) . .
C26 C25 P2 123.85(10) . .
C27 C26 C25 119.64(13) . .
C27 C26 H26 120.2 . .
C25 C26 H26 120.2 . .
C28 C27 C26 120.71(13) . .
C28 C27 H27 119.6 . .
C26 C27 H27 119.6 . .
C27 C28 C29 119.81(13) . .
C27 C28 H28 120.1 . .
C29 C28 H28 120.1 . .
C28 C29 C30 119.99(14) . .
C28 C29 H29 120.0 . .
C30 C29 H29 120.0 . .
C29 C30 C25 120.42(13) . .
C29 C30 H30 119.8 . .
C25 C30 H30 119.8 . .
C36 C31 C32 119.65(11) . .
C36 C31 P2 123.82(9) . .
C32 C31 P2 116.44(9) . .
C33 C32 C31 119.86(13) . .
C33 C32 H32 120.1 . .
C31 C32 H32 120.1 . .
C34 C33 C32 120.43(13) . .
C34 C33 H33 119.8 . .
C32 C33 H33 119.8 . .
C33 C34 C35 119.97(12) . .
C33 C34 H34 120.0 . .
C35 C34 H34 120.0 . .
C34 C35 C36 120.06(12) . .
C34 C35 H35 120.0 . .
C36 C35 H35 120.0 . .
C31 C36 C35 120.02(12) . .
C31 C36 H36 120.0 . .
C35 C36 H36 120.0 . .
P3 C37 H37A 109.5 . .
P3 C37 H37B 109.5 . .
H37A C37 H37B 109.5 . .
P3 C37 H37C 109.5 . .
H37A C37 H37C 109.5 . .
H37B C37 H37C 109.5 . .
P3 C38 H38A 109.5 . .
P3 C38 H38B 109.5 . .
H38A C38 H38B 109.5 . .
P3 C38 H38C 109.5 . .
H38A C38 H38C 109.5 . .
H38B C38 H38C 109.5 . .
P3 C39 H39A 109.5 . .
P3 C39 H39B 109.5 . .
H39A C39 H39B 109.5 . .
P3 C39 H39C 109.5 . .
H39A C39 H39C 109.5 . .
H39B C39 H39C 109.5 . .
C41 C40 C42 119.3(2) . 3_655
C41 C40 H40 120.3 . .
C42 C40 H40 120.3 3_655 .
C42 C41 C40 120.16(18) . .
C42 C41 H41 119.9 . .
C40 C41 H41 119.9 . .
C41 C42 C40 120.5(2) . 3_655
C41 C42 H42 119.7 . .
C40 C42 H42 119.7 3_655 .

loop_
_geom_bond_atom_site_label_1
_geom_bond_atom_site_label_2
_geom_bond_distance
_geom_bond_site_symmetry_2
Pd1 C19 2.0670(12) .
Pd1 C1 2.0812(12) .
Pd1 P3 2.2341(3) .
Pd1 Cl1 2.3909(3) .
Pd1 Au1 2.80056(11) .
Au1 P2 2.2905(3) .
Au1 P1 2.2991(3) .
P1 C13 1.8210(13) .
P1 C7 1.8215(13) .
P1 C2 1.8249(13) .
P2 C25 1.8061(12) .
P2 C20 1.8085(12) .
P2 C31 1.8190(12) .
P3 C37 1.8115(15) .
P3 C38 1.8126(15) .
P3 C39 1.8133(16) .
F1 C3 1.3571(15) .
F2 C4 1.3459(15) .
F3 C5 1.3416(16) .
F4 C6 1.3593(15) .
F5 C21 1.3524(15) .
F6 C22 1.3469(15) .
F7 C23 1.3407(14) .
F8 C24 1.3563(15) .
C1 C6 1.3888(17) .
C1 C2 1.4175(17) .
C2 C3 1.3918(17) .
C3 C4 1.3759(19) .
C4 C5 1.380(2) .
C5 C6 1.3799(18) .
C7 C8 1.389(2) .
C7 C12 1.396(2) .
C8 C9 1.394(2) .
C8 H8 0.9500 .
C9 C10 1.373(3) .
C9 H9 0.9500 .
C10 C11 1.385(3) .
C10 H10 0.9500 .
C11 C12 1.389(2) .
C11 H11 0.9500 .
C12 H12 0.9500 .
C13 C14 1.3967(18) .
C13 C18 1.3976(18) .
C14 C15 1.391(2) .
C14 H14 0.9500 .
C15 C16 1.381(2) .
C15 H15 0.9500 .
C16 C17 1.384(2) .
C16 H16 0.9500 .
C17 C18 1.390(2) .
C17 H17 0.9500 .
C18 H18 0.9500 .
C19 C24 1.3852(16) .
C19 C20 1.4134(17) .
C20 C21 1.3963(16) .
C21 C22 1.3739(17) .
C22 C23 1.378(2) .
C23 C24 1.3803(18) .
C25 C30 1.3931(18) .
C25 C26 1.3936(17) .
C26 C27 1.3901(19) .
C26 H26 0.9500 .
C27 C28 1.382(2) .
C27 H27 0.9500 .
C28 C29 1.384(2) .
C28 H28 0.9500 .
C29 C30 1.3877(19) .
C29 H29 0.9500 .
C30 H30 0.9500 .
C31 C36 1.3894(17) .
C31 C32 1.3970(17) .
C32 C33 1.3885(19) .
C32 H32 0.9500 .
C33 C34 1.383(2) .
C33 H33 0.9500 .
C34 C35 1.386(2) .
C34 H34 0.9500 .
C35 C36 1.3953(18) .
C35 H35 0.9500 .
C36 H36 0.9500 .
C37 H37A 0.9800 .
C37 H37B 0.9800 .
C37 H37C 0.9800 .
C38 H38A 0.9800 .
C38 H38B 0.9800 .
C38 H38C 0.9800 .
C39 H39A 0.9800 .
C39 H39B 0.9800 .
C39 H39C 0.9800 .
C40 C41 1.378(3) .
C40 C42 1.387(3) 3_655
C40 H40 0.9500 .
C41 C42 1.376(3) .
C41 H41 0.9500 .
C42 C40 1.387(3) 3_655
C42 H42 0.9500 .

loop_
_geom_torsion_atom_site_label_1
_geom_torsion_atom_site_label_2
_geom_torsion_atom_site_label_3
_geom_torsion_atom_site_label_4
_geom_torsion
_geom_torsion_site_symmetry_1
_geom_torsion_site_symmetry_4
C19 Pd1 Au1 P2 -0.52(3) . .
C1 Pd1 Au1 P2 -174.21(3) . .
P3 Pd1 Au1 P2 92.008(12) . .
Cl1 Pd1 Au1 P2 -87.856(11) . .
C19 Pd1 Au1 P1 173.10(3) . .
C1 Pd1 Au1 P1 -0.60(3) . .
P3 Pd1 Au1 P1 -94.380(12) . .
Cl1 Pd1 Au1 P1 85.756(12) . .
Pd1 Au1 P1 C13 117.12(5) . .
Pd1 Au1 P1 C7 -124.18(5) . .
Pd1 Au1 P1 C2 -6.03(4) . .
Pd1 Au1 P2 C25 -117.99(4) . .
Pd1 Au1 P2 C20 4.99(4) . .
Pd1 Au1 P2 C31 122.89(4) . .
C19 Pd1 P3 C37 105.02(8) . .
C1 Pd1 P3 C37 -76.34(8) . .
Au1 Pd1 P3 C37 14.14(7) . .
C19 Pd1 P3 C38 -14.70(8) . .
C1 Pd1 P3 C38 163.95(8) . .
Au1 Pd1 P3 C38 -105.58(7) . .
C19 Pd1 P3 C39 -135.07(8) . .
C1 Pd1 P3 C39 43.57(8) . .
Au1 Pd1 P3 C39 134.05(8) . .
P3 Pd1 C1 C6 -86.32(9) . .
Cl1 Pd1 C1 C6 91.23(9) . .
Au1 Pd1 C1 C6 176.08(9) . .
P3 Pd1 C1 C2 108.34(10) . .
Cl1 Pd1 C1 C2 -74.10(10) . .
Au1 Pd1 C1 C2 10.74(10) . .
C6 C1 C2 C3 -3.28(17) . .
Pd1 C1 C2 C3 162.16(9) . .
C6 C1 C2 P1 176.10(9) . .
Pd1 C1 C2 P1 -18.46(15) . .
C13 P1 C2 C3 68.10(11) . .
C7 P1 C2 C3 -49.03(11) . .
Au1 P1 C2 C3 -165.66(9) . .
C13 P1 C2 C1 -111.29(10) . .
C7 P1 C2 C1 131.58(10) . .
Au1 P1 C2 C1 14.96(11) . .
C1 C2 C3 F1 -176.26(11) . .
P1 C2 C3 F1 4.36(16) . .
C1 C2 C3 C4 4.26(19) . .
P1 C2 C3 C4 -175.13(10) . .
F1 C3 C4 F2 -0.94(19) . .
C2 C3 C4 F2 178.56(12) . .
F1 C3 C4 C5 179.04(12) . .
C2 C3 C4 C5 -1.5(2) . .
F2 C4 C5 F3 -0.4(2) . .
C3 C4 C5 F3 179.64(13) . .
F2 C4 C5 C6 177.89(13) . .
C3 C4 C5 C6 -2.1(2) . .
F3 C5 C6 F4 3.0(2) . .
C4 C5 C6 F4 -175.26(12) . .
F3 C5 C6 C1 -178.76(13) . .
C4 C5 C6 C1 3.0(2) . .
C2 C1 C6 F4 177.92(11) . .
Pd1 C1 C6 F4 10.80(16) . .
C2 C1 C6 C5 -0.27(19) . .
Pd1 C1 C6 C5 -167.39(11) . .
C13 P1 C7 C8 -10.44(14) . .
C2 P1 C7 C8 107.51(13) . .
Au1 P1 C7 C8 -133.45(12) . .
C13 P1 C7 C12 162.85(11) . .
C2 P1 C7 C12 -79.20(12) . .
Au1 P1 C7 C12 39.83(12) . .
C12 C7 C8 C9 0.7(2) . .
P1 C7 C8 C9 173.85(14) . .
C7 C8 C9 C10 -1.2(3) . .
C8 C9 C10 C11 0.8(3) . .
C9 C10 C11 C12 0.1(3) . .
C10 C11 C12 C7 -0.6(2) . .
C8 C7 C12 C11 0.2(2) . .
P1 C7 C12 C11 -173.32(12) . .
C7 P1 C13 C14 78.56(12) . .
C2 P1 C13 C14 -39.44(13) . .
Au1 P1 C13 C14 -163.36(10) . .
C7 P1 C13 C18 -102.51(11) . .
C2 P1 C13 C18 139.48(10) . .
Au1 P1 C13 C18 15.57(12) . .
C18 C13 C14 C15 0.7(2) . .
P1 C13 C14 C15 179.60(11) . .
C13 C14 C15 C16 0.2(2) . .
C14 C15 C16 C17 -0.9(2) . .
C15 C16 C17 C18 0.8(2) . .
C16 C17 C18 C13 0.2(2) . .
C14 C13 C18 C17 -0.9(2) . .
P1 C13 C18 C17 -179.87(12) . .
P3 Pd1 C19 C24 87.59(9) . .
Cl1 Pd1 C19 C24 -89.97(9) . .
Au1 Pd1 C19 C24 -174.79(9) . .
P3 Pd1 C19 C20 -103.75(10) . .
Cl1 Pd1 C19 C20 78.69(10) . .
Au1 Pd1 C19 C20 -6.13(10) . .
C24 C19 C20 C21 2.22(17) . .
Pd1 C19 C20 C21 -166.54(9) . .
C24 C19 C20 P2 -179.32(9) . .
Pd1 C19 C20 P2 11.92(15) . .
C25 P2 C20 C21 -66.01(11) . .
C31 P2 C20 C21 48.55(11) . .
Au1 P2 C20 C21 167.75(8) . .
C25 P2 C20 C19 115.50(10) . .
C31 P2 C20 C19 -129.94(10) . .
Au1 P2 C20 C19 -10.74(11) . .
C19 C20 C21 F5 -179.31(11) . .
P2 C20 C21 F5 2.19(16) . .
C19 C20 C21 C22 0.12(18) . .
P2 C20 C21 C22 -178.38(10) . .
F5 C21 C22 F6 -1.57(19) . .
C20 C21 C22 F6 178.98(11) . .
F5 C21 C22 C23 177.61(12) . .
C20 C21 C22 C23 -1.8(2) . .
F6 C22 C23 F7 -0.6(2) . .
C21 C22 C23 F7 -179.81(12) . .
F6 C22 C23 C24 -179.70(12) . .
C21 C22 C23 C24 1.1(2) . .
F7 C23 C24 F8 1.29(19) . .
C22 C23 C24 F8 -179.65(12) . .
F7 C23 C24 C19 -177.65(12) . .
C22 C23 C24 C19 1.4(2) . .
C20 C19 C24 F8 178.08(11) . .
Pd1 C19 C24 F8 -11.96(15) . .
C20 C19 C24 C23 -3.02(18) . .
Pd1 C19 C24 C23 166.94(10) . .
C20 P2 C25 C30 -174.80(10) . .
C31 P2 C25 C30 70.24(11) . .
Au1 P2 C25 C30 -50.45(11) . .
C20 P2 C25 C26 6.50(13) . .
C31 P2 C25 C26 -108.46(11) . .
Au1 P2 C25 C26 130.85(10) . .
C30 C25 C26 C27 -0.8(2) . .
P2 C25 C26 C27 177.89(11) . .
C25 C26 C27 C28 -0.4(2) . .
C26 C27 C28 C29 0.3(2) . .
C27 C28 C29 C30 0.9(3) . .
C28 C29 C30 C25 -2.1(2) . .
C26 C25 C30 C29 2.0(2) . .
P2 C25 C30 C29 -176.71(12) . .
C25 P2 C31 C36 2.11(12) . .
C20 P2 C31 C36 -113.77(11) . .
Au1 P2 C31 C36 125.92(10) . .
C25 P2 C31 C32 -174.37(10) . .
C20 P2 C31 C32 69.75(11) . .
Au1 P2 C31 C32 -50.55(11) . .
C36 C31 C32 C33 -0.4(2) . .
P2 C31 C32 C33 176.26(12) . .
C31 C32 C33 C34 -0.5(2) . .
C32 C33 C34 C35 0.9(2) . .
C33 C34 C35 C36 -0.4(2) . .
C32 C31 C36 C35 0.9(2) . .
P2 C31 C36 C35 -175.49(10) . .
C34 C35 C36 C31 -0.5(2) . .
C42 C40 C41 C42 -0.6(3) 3_655 .
C40 C41 C42 C40 0.6(3) . 3_655
